data_7102299
loop_
_publ_author_name
'Rivard, Eric'
'Steiner, Jochen'
'Fettinger, James C.'
'Giuliani, Jason R.'
'Augustine, Matthew P.'
'Power, Philip P.'

_publ_section_title
;
 Convergent syntheses of [Sn7{C6H3-2,6-(C6H3-2,6-iPr2)2}2]: a cluster with
 a rare pentagonal bipyramidal motif
;
_journal_coden_ASTM CHCOFS
_journal_issue 46
_journal_name_full
;
 Chemical Communications (Cambridge, United Kingdom)
;
_journal_page_first 4919
_journal_page_last 4921
_journal_paper_doi 10.1039/b709446a
_journal_year 2007
_chemical_formula_moiety 'C60 H74 Sn7, C6 H14'
_chemical_formula_sum 'C66 H88 Sn7'
_chemical_formula_weight 1712.19
_chemical_name_common 1
_space_group_IT_number 14
_symmetry_cell_setting monoclinic
_symmetry_space_group_name_Hall '-P 2ybc'
_symmetry_space_group_name_H-M 'P 1 21/c 1'
_atom_sites_solution_hydrogens geom
_atom_sites_solution_primary direct
_atom_sites_solution_secondary difmap
_audit_creation_method SHELXL-97
_cell_angle_alpha 90.00
_cell_angle_beta 99.0120(10)
_cell_angle_gamma 90.00
_cell_formula_units_Z 4
_cell_length_a 15.6747(5)
_cell_length_b 17.1734(5)
_cell_length_c 24.6446(7)
_cell_measurement_reflns_used 3608
_cell_measurement_temperature 90(2)
_cell_measurement_theta_max 20.26
_cell_measurement_theta_min 2.24
_cell_volume 6552.1(3)
_computing_cell_refinement 'SAINT (7.23A) (Bruker, 2005)'
_computing_data_collection 'SMART (Version 5.054) (Bruker, 2002)'
_computing_data_reduction 'SAINT (7.23A) (Bruker, 2005)'
_computing_molecular_graphics 'SHELXTL 5.1, XP (Sheldrick, 1994)'
_computing_publication_material SHELXL97
_computing_structure_refinement 'SHELXL-97 (Sheldrick, 1997)'
_computing_structure_solution 'SHELXS-97 (Sheldrick, 1990)'
_diffrn_ambient_temperature 90(2)
_diffrn_measured_fraction_theta_full 1.000
_diffrn_measured_fraction_theta_max 1.000
_diffrn_measurement_device_type 'CCD area detector'
_diffrn_measurement_method 'phi and omega scans'
_diffrn_radiation_monochromator graphite
_diffrn_radiation_source 'fine-focus sealed tube'
_diffrn_radiation_type MoK\a
_diffrn_radiation_wavelength 0.71073
_diffrn_reflns_av_R_equivalents 0.0368
_diffrn_reflns_av_sigmaI/netI 0.0241
_diffrn_reflns_limit_h_max 20
_diffrn_reflns_limit_h_min -20
_diffrn_reflns_limit_k_max 22
_diffrn_reflns_limit_k_min -22
_diffrn_reflns_limit_l_max 32
_diffrn_reflns_limit_l_min -32
_diffrn_reflns_number 86311
_diffrn_reflns_theta_full 27.50
_diffrn_reflns_theta_max 27.50
_diffrn_reflns_theta_min 1.77
_diffrn_standards_decay_% 0
_diffrn_standards_interval_count 0
_diffrn_standards_interval_time 0
_diffrn_standards_number 0
_exptl_absorpt_coefficient_mu 2.661
_exptl_absorpt_correction_T_max 0.8173
_exptl_absorpt_correction_T_min 0.5156
_exptl_absorpt_correction_type multi-scan
_exptl_absorpt_process_details 'SADABS 2.10 (Sheldrick, 2003)'
_exptl_crystal_colour Orange
_exptl_crystal_density_diffrn 1.736
_exptl_crystal_density_method 'not measured'
_exptl_crystal_description Block
_exptl_crystal_F_000 3336
_exptl_crystal_size_max 0.29
_exptl_crystal_size_mid 0.15
_exptl_crystal_size_min 0.08
_refine_diff_density_max 3.693
_refine_diff_density_min -2.548
_refine_diff_density_rms 0.118
_refine_ls_extinction_method none
_refine_ls_goodness_of_fit_ref 1.081
_refine_ls_hydrogen_treatment constr
_refine_ls_matrix_type full
_refine_ls_number_parameters 766
_refine_ls_number_reflns 15043
_refine_ls_number_restraints 471
_refine_ls_restrained_S_all 2.002
_refine_ls_R_factor_all 0.0433
_refine_ls_R_factor_gt 0.0340
_refine_ls_shift/su_max 0.001
_refine_ls_shift/su_mean 0.000
_refine_ls_structure_factor_coef Fsqd
_refine_ls_weighting_details 'calc w=1/[\s^2^(Fo^2^)+(0.0415P)^2^+16.5231P] where P=(Fo^2^+2Fc^2^)/3'
_refine_ls_weighting_scheme calc
_refine_ls_wR_factor_gt 0.0856
_refine_ls_wR_factor_ref 0.0892
_reflns_number_gt 12718
_reflns_number_total 15043
_reflns_threshold_expression >2sigma(I)
_cod_data_source_file b709446a.txt
_cod_data_source_block js96
_cod_depositor_comments
;
The following automatic conversions were performed:
'_symmetry_cell_setting' value 'Monoclinic' changed to 'monoclinic'
according to '/home/saulius/struct/CIF-dictionaries/cif_core.dic'
dictionary named 'cif_core.dic' version 2.4.1 from
2010-06-29.

'_exptl_absorpt_correction_type' value 'MULTI-SCAN' changed
to 'multi-scan' according to
'/home/saulius/struct/CIF-dictionaries/cif_core.dic' dictionary named
'cif_core.dic' version 2.4.1 from 2010-06-29.

Automatic conversion script
Id: cif_fix_enum 1527 2010-12-29 10:47:43Z saulius 
;
_cod_original_sg_symbol_H-M 'P 21/c'
_cod_database_code 7102299

loop_
_symmetry_equiv_pos_as_xyz
'x, y, z'
'-x, y+1/2, -z+1/2'
'-x, -y, -z'
'x, -y-1/2, z-1/2'

loop_
_atom_site_label
_atom_site_type_symbol
_atom_site_fract_x
_atom_site_fract_y
_atom_site_fract_z
_atom_site_U_iso_or_equiv
_atom_site_adp_type
_atom_site_occupancy
_atom_site_symmetry_multiplicity
_atom_site_calc_flag
_atom_site_refinement_flags
_atom_site_disorder_assembly
_atom_site_disorder_group
Sn1 Sn 0.20985(3) 0.40626(2) 0.347280(18) 0.01557(11) Uani 1 1 d D . .
Sn2 Sn 0.33389(3) 0.24963(2) 0.343998(18) 0.01590(11) Uani 1 1 d D . .
Sn3 Sn 0.33095(13) 0.37977(10) 0.26582(7) 0.0283(4) Uani 0.83 1 d PDU A 1
Sn4 Sn 0.40303(6) 0.40808(6) 0.38311(4) 0.0325(3) Uani 0.83 1 d PDU A 1
Sn5 Sn 0.29781(6) 0.32335(5) 0.45221(3) 0.0364(2) Uani 0.83 1 d PDU A 1
Sn6 Sn 0.15746(6) 0.24552(5) 0.37921(4) 0.0378(2) Uani 0.83 1 d PDU A 1
Sn7 Sn 0.17219(7) 0.28138(8) 0.26421(5) 0.0344(3) Uani 0.83 1 d PDU A 1
Sn3B Sn 0.3666(6) 0.4041(5) 0.2906(4) 0.0383(13) Uani 0.07 1 d PDU A 2
Sn4B Sn 0.3747(5) 0.3836(5) 0.4126(3) 0.0286(14) Uani 0.07 1 d PDU A 2
Sn5B Sn 0.2196(5) 0.2722(4) 0.4180(3) 0.0310(8) Uani 0.07 1 d PDU A 2
Sn6B Sn 0.1421(5) 0.2429(5) 0.3131(5) 0.0540(14) Uani 0.07 1 d PDU A 2
Sn7B Sn 0.2253(6) 0.3174(5) 0.2392(3) 0.0479(14) Uani 0.07 1 d PDU A 2
Sn3C Sn 0.3394(13) 0.3870(10) 0.2715(7) 0.0301(16) Uani 0.10 1 d PDU A 3
Sn4C Sn 0.3908(6) 0.3956(6) 0.3976(4) 0.0317(16) Uani 0.10 1 d PDU A 3
Sn5C Sn 0.2687(5) 0.2974(4) 0.4417(3) 0.0358(8) Uani 0.10 1 d PDU A 3
Sn6C Sn 0.1481(5) 0.2404(5) 0.3532(5) 0.0447(14) Uani 0.10 1 d PDU A 3
Sn7C Sn 0.1882(8) 0.2908(8) 0.2548(4) 0.0357(17) Uani 0.10 1 d PDU A 3
C1 C 0.1235(4) 0.5070(4) 0.3438(3) 0.0161(12) Uani 1 1 d . A .
C2 C 0.1381(4) 0.5642(4) 0.3852(3) 0.0168(12) Uani 1 1 d . . .
C3 C 0.0807(4) 0.6267(4) 0.3850(3) 0.0219(13) Uani 1 1 d . A .
H3 H 0.0900 0.6644 0.4135 0.026 Uiso 1 1 calc R . .
C4 C 0.0104(5) 0.6340(4) 0.3436(3) 0.0263(15) Uani 1 1 d . . .
H4 H -0.0286 0.6764 0.3437 0.032 Uiso 1 1 calc R A .
C5 C -0.0025(4) 0.5792(4) 0.3020(3) 0.0248(14) Uani 1 1 d . A .
H5 H -0.0499 0.5852 0.2732 0.030 Uiso 1 1 calc R . .
C6 C 0.0524(4) 0.5152(4) 0.3014(3) 0.0186(13) Uani 1 1 d . . .
C7 C 0.2169(4) 0.5607(4) 0.4287(3) 0.0181(12) Uani 1 1 d . A .
C8 C 0.2961(4) 0.5892(4) 0.4166(3) 0.0221(13) Uani 1 1 d . . .
C9 C 0.3691(5) 0.5808(4) 0.4563(3) 0.0310(17) Uani 1 1 d . A .
H9 H 0.4233 0.5988 0.4487 0.037 Uiso 1 1 calc R . .
C10 C 0.3643(5) 0.5470(5) 0.5066(3) 0.038(2) Uani 1 1 d . . .
H10 H 0.4152 0.5407 0.5327 0.046 Uiso 1 1 calc R A .
C11 C 0.2867(6) 0.5226(5) 0.5191(3) 0.0358(19) Uani 1 1 d . A .
H11 H 0.2840 0.5009 0.5543 0.043 Uiso 1 1 calc R . .
C12 C 0.2110(5) 0.5292(4) 0.4809(3) 0.0249(14) Uani 1 1 d . . .
C13 C 0.3001(5) 0.6322(4) 0.3633(3) 0.0275(15) Uani 1 1 d . A .
H13 H 0.2573 0.6075 0.3339 0.033 Uiso 1 1 calc R . .
C14 C 0.3883(6) 0.6286(5) 0.3449(4) 0.046(2) Uani 1 1 d . . .
H14A H 0.4301 0.6584 0.3706 0.070 Uiso 1 1 calc R A .
H14B H 0.3845 0.6508 0.3080 0.070 Uiso 1 1 calc R . .
H14C H 0.4072 0.5742 0.3444 0.070 Uiso 1 1 calc R . .
C15 C 0.2747(5) 0.7180(4) 0.3677(4) 0.0337(17) Uani 1 1 d . . .
H15A H 0.2171 0.7212 0.3784 0.051 Uiso 1 1 calc R A .
H15B H 0.2739 0.7436 0.3321 0.051 Uiso 1 1 calc R . .
H15C H 0.3167 0.7440 0.3955 0.051 Uiso 1 1 calc R . .
C16 C 0.1252(5) 0.5072(5) 0.4980(3) 0.0313(17) Uani 1 1 d . A .
H16 H 0.0792 0.5133 0.4652 0.038 Uiso 1 1 calc R . .
C17 C 0.1220(8) 0.4245(6) 0.5182(6) 0.067(4) Uani 1 1 d . . .
H17A H 0.1695 0.4159 0.5485 0.101 Uiso 1 1 calc R A .
H17B H 0.1277 0.3885 0.4881 0.101 Uiso 1 1 calc R . .
H17C H 0.0668 0.4154 0.5311 0.101 Uiso 1 1 calc R . .
C18 C 0.1056(8) 0.5646(8) 0.5422(5) 0.074(4) Uani 1 1 d . . .
H18A H 0.0539 0.5475 0.5567 0.111 Uiso 1 1 calc R A .
H18B H 0.0957 0.6166 0.5261 0.111 Uiso 1 1 calc R . .
H18C H 0.1547 0.5664 0.5722 0.111 Uiso 1 1 calc R . .
C19 C 0.0306(4) 0.4573(4) 0.2554(3) 0.0178(12) Uani 1 1 d . A .
C20 C -0.0324(4) 0.3999(4) 0.2607(3) 0.0188(13) Uani 1 1 d . . .
C21 C -0.0560(4) 0.3483(4) 0.2171(3) 0.0240(14) Uani 1 1 d . A .
H21 H -0.0974 0.3088 0.2202 0.029 Uiso 1 1 calc R . .
C22 C -0.0199(5) 0.3539(4) 0.1695(3) 0.0254(15) Uani 1 1 d . . .
H22 H -0.0368 0.3185 0.1402 0.030 Uiso 1 1 calc R A .
C23 C 0.0403(5) 0.4108(4) 0.1645(3) 0.0237(14) Uani 1 1 d . A .
H23 H 0.0642 0.4144 0.1315 0.028 Uiso 1 1 calc R . .
C24 C 0.0670(4) 0.4631(4) 0.2069(3) 0.0196(13) Uani 1 1 d . . .
C25 C -0.0777(5) 0.3963(4) 0.3109(3) 0.0253(14) Uani 1 1 d . A .
H25 H -0.0420 0.4257 0.3413 0.030 Uiso 1 1 calc R . .
C26 C -0.0889(5) 0.3135(5) 0.3306(4) 0.0358(18) Uani 1 1 d . . .
H26A H -0.1106 0.3149 0.3658 0.054 Uiso 1 1 calc R A .
H26B H -0.0331 0.2865 0.3354 0.054 Uiso 1 1 calc R . .
H26C H -0.1302 0.2857 0.3034 0.054 Uiso 1 1 calc R . .
C27 C -0.1666(5) 0.4362(5) 0.2980(4) 0.0391(19) Uani 1 1 d . . .
H27A H -0.2021 0.4092 0.2674 0.059 Uiso 1 1 calc R A .
H27B H -0.1589 0.4906 0.2879 0.059 Uiso 1 1 calc R . .
H27C H -0.1954 0.4341 0.3305 0.059 Uiso 1 1 calc R . .
C28 C 0.1314(5) 0.5272(4) 0.1989(3) 0.0266(15) Uani 1 1 d . A .
H28 H 0.1677 0.5378 0.2353 0.032 Uiso 1 1 calc R . .
C29 C 0.0842(6) 0.6024(5) 0.1793(5) 0.047(2) Uani 1 1 d . . .
H29A H 0.0470 0.5931 0.1441 0.071 Uiso 1 1 calc R A .
H29B H 0.1265 0.6429 0.1748 0.071 Uiso 1 1 calc R . .
H29C H 0.0488 0.6193 0.2066 0.071 Uiso 1 1 calc R . .
C30 C 0.1921(5) 0.5060(5) 0.1580(3) 0.0325(17) Uani 1 1 d . . .
H30A H 0.2179 0.4548 0.1673 0.049 Uiso 1 1 calc R A .
H30B H 0.2380 0.5452 0.1597 0.049 Uiso 1 1 calc R . .
H30C H 0.1593 0.5045 0.1207 0.049 Uiso 1 1 calc R . .
C31 C 0.4162(4) 0.1496(3) 0.3350(2) 0.0137(11) Uani 1 1 d . A .
C32 C 0.4224(4) 0.0890(3) 0.3739(2) 0.0142(11) Uani 1 1 d . . .
C33 C 0.4758(4) 0.0253(4) 0.3687(3) 0.0205(13) Uani 1 1 d . A .
H33 H 0.4800 -0.0154 0.3951 0.025 Uiso 1 1 calc R . .
C34 C 0.5228(5) 0.0203(4) 0.3258(3) 0.0246(14) Uani 1 1 d . . .
H34 H 0.5590 -0.0233 0.3227 0.030 Uiso 1 1 calc R A .
C35 C 0.5164(4) 0.0796(4) 0.2877(3) 0.0204(13) Uani 1 1 d . A .
H35 H 0.5483 0.0759 0.2580 0.024 Uiso 1 1 calc R . .
C36 C 0.4645(4) 0.1445(4) 0.2913(2) 0.0155(12) Uani 1 1 d . . .
C37 C 0.3761(4) 0.0920(3) 0.4228(2) 0.0135(11) Uani 1 1 d . A .
C38 C 0.2947(4) 0.0559(4) 0.4202(3) 0.0185(12) Uani 1 1 d . . .
C39 C 0.2554(4) 0.0555(4) 0.4673(3) 0.0245(14) Uani 1 1 d . A .
H39 H 0.2007 0.0311 0.4663 0.029 Uiso 1 1 calc R . .
C40 C 0.2953(5) 0.0900(4) 0.5151(3) 0.0273(15) Uani 1 1 d . . .
H40 H 0.2683 0.0888 0.5470 0.033 Uiso 1 1 calc R A .
C41 C 0.3742(5) 0.1263(4) 0.5169(3) 0.0230(14) Uani 1 1 d . A .
H41 H 0.4002 0.1509 0.5499 0.028 Uiso 1 1 calc R . .
C42 C 0.4163(4) 0.1275(4) 0.4711(3) 0.0160(12) Uani 1 1 d . . .
C43 C 0.2514(4) 0.0151(4) 0.3676(3) 0.0224(14) Uani 1 1 d . A .
H43 H 0.2748 0.0384 0.3358 0.027 Uiso 1 1 calc R . .
C44 C 0.1536(5) 0.0249(5) 0.3575(4) 0.0367(19) Uani 1 1 d . . .
H44A H 0.1289 -0.0007 0.3870 0.055 Uiso 1 1 calc R A .
H44B H 0.1298 0.0012 0.3222 0.055 Uiso 1 1 calc R . .
H44C H 0.1393 0.0804 0.3567 0.055 Uiso 1 1 calc R . .
C45 C 0.2727(5) -0.0719(5) 0.3696(3) 0.0348(18) Uani 1 1 d . . .
H45A H 0.3351 -0.0789 0.3711 0.052 Uiso 1 1 calc R A .
H45B H 0.2421 -0.0973 0.3366 0.052 Uiso 1 1 calc R . .
H45C H 0.2546 -0.0951 0.4022 0.052 Uiso 1 1 calc R . .
C46 C 0.5069(4) 0.1623(4) 0.4749(3) 0.0197(13) Uani 1 1 d . A .
H46 H 0.5150 0.1784 0.4371 0.024 Uiso 1 1 calc R . .
C47 C 0.5218(5) 0.2339(5) 0.5119(3) 0.0325(17) Uani 1 1 d . . .
H47A H 0.4760 0.2721 0.5006 0.049 Uiso 1 1 calc R A .
H47B H 0.5779 0.2570 0.5086 0.049 Uiso 1 1 calc R . .
H47C H 0.5209 0.2186 0.5501 0.049 Uiso 1 1 calc R . .
C48 C 0.5753(5) 0.1008(5) 0.4947(4) 0.0332(17) Uani 1 1 d . . .
H48A H 0.6329 0.1228 0.4945 0.050 Uiso 1 1 calc R A .
H48B H 0.5671 0.0556 0.4702 0.050 Uiso 1 1 calc R . .
H48C H 0.5696 0.0847 0.5321 0.050 Uiso 1 1 calc R . .
C49 C 0.4669(4) 0.2071(4) 0.2491(2) 0.0153(12) Uani 1 1 d . A .
C50 C 0.5309(4) 0.2652(4) 0.2586(3) 0.0184(12) Uani 1 1 d . . .
C51 C 0.5386(5) 0.3181(4) 0.2165(3) 0.0238(14) Uani 1 1 d . A .
H51 H 0.5813 0.3577 0.2225 0.029 Uiso 1 1 calc R . .
C52 C 0.4849(5) 0.3135(4) 0.1664(3) 0.0253(15) Uani 1 1 d . . .
H52 H 0.4919 0.3491 0.1379 0.030 Uiso 1 1 calc R A .
C53 C 0.4213(5) 0.2573(4) 0.1577(3) 0.0243(14) Uani 1 1 d . A .
H53 H 0.3839 0.2557 0.1235 0.029 Uiso 1 1 calc R . .
C54 C 0.4107(4) 0.2032(4) 0.1980(3) 0.0191(13) Uani 1 1 d . . .
C55 C 0.5942(5) 0.2683(4) 0.3122(3) 0.0258(15) Uani 1 1 d . A .
H55 H 0.5670 0.2417 0.3413 0.031 Uiso 1 1 calc R . .
C56 C 0.6777(5) 0.2242(5) 0.3059(4) 0.045(2) Uani 1 1 d . . .
H56A H 0.7050 0.2490 0.2772 0.067 Uiso 1 1 calc R A .
H56B H 0.6636 0.1700 0.2957 0.067 Uiso 1 1 calc R . .
H56C H 0.7174 0.2254 0.3408 0.067 Uiso 1 1 calc R . .
C57 C 0.6168(5) 0.3513(5) 0.3312(3) 0.0336(17) Uani 1 1 d . . .
H57A H 0.6539 0.3749 0.3072 0.050 Uiso 1 1 calc R A .
H57B H 0.6474 0.3504 0.3691 0.050 Uiso 1 1 calc R . .
H57C H 0.5637 0.3818 0.3296 0.050 Uiso 1 1 calc R . .
C58 C 0.3427(5) 0.1398(5) 0.1867(3) 0.0293(16) Uani 1 1 d . A .
H58 H 0.3259 0.1244 0.2228 0.035 Uiso 1 1 calc R . .
C59 C 0.3785(6) 0.0678(5) 0.1624(4) 0.041(2) Uani 1 1 d . . .
H59A H 0.3337 0.0275 0.1564 0.061 Uiso 1 1 calc R A .
H59B H 0.4283 0.0482 0.1877 0.061 Uiso 1 1 calc R . .
H59C H 0.3966 0.0813 0.1272 0.061 Uiso 1 1 calc R . .
C60 C 0.2600(5) 0.1663(6) 0.1489(3) 0.044(2) Uani 1 1 d . . .
H60A H 0.2725 0.1735 0.1115 0.066 Uiso 1 1 calc R A .
H60B H 0.2401 0.2157 0.1625 0.066 Uiso 1 1 calc R . .
H60C H 0.2150 0.1267 0.1488 0.066 Uiso 1 1 calc R . .
C71 C 1.0926(7) 0.2042(7) 0.5401(5) 0.061(3) Uani 1 1 d . . .
H71A H 1.0664 0.2517 0.5229 0.091 Uiso 1 1 calc R . .
H71B H 1.1551 0.2055 0.5402 0.091 Uiso 1 1 calc R . .
H71C H 1.0811 0.2010 0.5780 0.091 Uiso 1 1 calc R . .
C72 C 1.0546(7) 0.1344(7) 0.5085(5) 0.060(3) Uani 1 1 d . . .
H72A H 1.0853 0.0876 0.5247 0.073 Uiso 1 1 calc R . .
H72B H 1.0666 0.1391 0.4703 0.073 Uiso 1 1 calc R . .
C73 C 0.9580(7) 0.1209(7) 0.5060(5) 0.056(3) Uani 1 1 d . . .
H73A H 0.9404 0.0759 0.4818 0.067 Uiso 1 1 calc R . .
H73B H 0.9463 0.1078 0.5433 0.067 Uiso 1 1 calc R . .
C74 C 0.9041(7) 0.1910(6) 0.4849(4) 0.050(2) Uani 1 1 d . . .
H74A H 0.9188 0.2347 0.5108 0.060 Uiso 1 1 calc R . .
H74B H 0.9200 0.2068 0.4491 0.060 Uiso 1 1 calc R . .
C75 C 0.8093(7) 0.1778(8) 0.4776(5) 0.065(3) Uani 1 1 d . . .
H75A H 0.7947 0.1557 0.5121 0.078 Uiso 1 1 calc R . .
H75B H 0.7939 0.1385 0.4484 0.078 Uiso 1 1 calc R . .
C76 C 0.7546(8) 0.2492(7) 0.4630(5) 0.065(3) Uani 1 1 d . . .
H76A H 0.7751 0.2769 0.4328 0.097 Uiso 1 1 calc R . .
H76B H 0.7588 0.2836 0.4951 0.097 Uiso 1 1 calc R . .
H76C H 0.6943 0.2337 0.4517 0.097 Uiso 1 1 calc R . .

loop_
_atom_site_aniso_label
_atom_site_aniso_U_11
_atom_site_aniso_U_22
_atom_site_aniso_U_33
_atom_site_aniso_U_23
_atom_site_aniso_U_13
_atom_site_aniso_U_12
Sn1 0.0130(2) 0.0134(2) 0.0204(2) 0.00099(16) 0.00296(15) 0.00213(15)
Sn2 0.0138(2) 0.0127(2) 0.0207(2) 0.00204(16) 0.00128(16) 0.00251(15)
Sn3 0.0342(6) 0.0247(5) 0.0306(6) 0.0141(4) 0.0190(5) 0.0138(4)
Sn4 0.0155(4) 0.0213(4) 0.0573(6) -0.0123(4) -0.0048(3) 0.0014(3)
Sn5 0.0477(5) 0.0434(5) 0.0180(3) 0.0030(3) 0.0049(3) 0.0270(4)
Sn6 0.0292(4) 0.0206(3) 0.0699(6) 0.0132(4) 0.0276(4) 0.0044(3)
Sn7 0.0215(5) 0.0271(5) 0.0483(5) -0.0185(4) -0.0145(4) 0.0101(4)
Sn3B 0.043(3) 0.034(3) 0.041(3) 0.014(2) 0.018(2) 0.014(2)
Sn4B 0.015(2) 0.020(2) 0.047(3) -0.010(2) -0.007(2) 0.001(2)
Sn5B 0.0434(15) 0.0373(15) 0.0157(14) 0.0069(13) 0.0156(13) 0.0260(14)
Sn6B 0.040(2) 0.037(2) 0.087(3) 0.006(3) 0.016(3) 0.004(2)
Sn7B 0.040(3) 0.040(3) 0.056(3) -0.017(2) -0.018(2) 0.014(2)
Sn3C 0.034(3) 0.030(3) 0.029(3) 0.010(2) 0.011(2) 0.014(2)
Sn4C 0.020(3) 0.023(3) 0.046(3) -0.014(2) -0.014(2) 0.006(2)
Sn5C 0.0481(16) 0.0435(16) 0.0183(14) 0.0077(14) 0.0133(13) 0.0264(14)
Sn6C 0.030(2) 0.029(2) 0.081(3) 0.012(3) 0.025(3) 0.0002(19)
Sn7C 0.022(3) 0.030(3) 0.047(3) -0.018(2) -0.021(3) 0.010(2)
C1 0.014(3) 0.014(3) 0.021(3) 0.001(2) 0.003(2) 0.001(2)
C2 0.018(3) 0.015(3) 0.019(3) 0.001(2) 0.004(2) -0.003(2)
C3 0.025(3) 0.016(3) 0.024(3) -0.003(3) 0.003(3) 0.001(3)
C4 0.023(3) 0.020(3) 0.035(4) -0.005(3) 0.001(3) 0.007(3)
C5 0.018(3) 0.023(3) 0.031(4) -0.004(3) -0.004(3) 0.003(3)
C6 0.016(3) 0.015(3) 0.023(3) -0.001(2) 0.000(2) -0.001(2)
C7 0.020(3) 0.014(3) 0.019(3) -0.003(2) -0.001(2) 0.002(2)
C8 0.023(3) 0.020(3) 0.024(3) -0.008(3) 0.004(3) 0.000(3)
C9 0.022(3) 0.026(4) 0.043(4) -0.015(3) -0.002(3) 0.000(3)
C10 0.035(4) 0.039(5) 0.033(4) -0.010(4) -0.016(3) 0.010(4)
C11 0.045(5) 0.037(4) 0.022(4) -0.001(3) -0.004(3) 0.014(4)
C12 0.032(4) 0.022(3) 0.020(3) -0.001(3) 0.003(3) 0.006(3)
C13 0.029(4) 0.023(4) 0.033(4) -0.003(3) 0.011(3) -0.006(3)
C14 0.049(5) 0.027(4) 0.073(7) 0.004(4) 0.038(5) -0.001(4)
C15 0.037(4) 0.024(4) 0.042(5) 0.002(3) 0.011(3) 0.004(3)
C16 0.042(4) 0.029(4) 0.026(4) 0.005(3) 0.013(3) 0.004(3)
C17 0.064(7) 0.049(6) 0.100(9) 0.041(6) 0.048(7) 0.017(5)
C18 0.063(7) 0.089(9) 0.080(8) -0.040(7) 0.041(7) -0.005(7)
C19 0.013(3) 0.016(3) 0.022(3) 0.000(2) -0.004(2) 0.004(2)
C20 0.015(3) 0.017(3) 0.022(3) 0.001(2) -0.003(2) 0.003(2)
C21 0.021(3) 0.016(3) 0.032(4) 0.001(3) -0.003(3) -0.001(3)
C22 0.026(3) 0.019(3) 0.027(4) -0.004(3) -0.006(3) 0.004(3)
C23 0.025(3) 0.023(3) 0.022(3) 0.000(3) 0.000(3) 0.007(3)
C24 0.016(3) 0.017(3) 0.025(3) 0.002(3) 0.000(2) 0.004(2)
C25 0.023(3) 0.024(3) 0.029(4) 0.000(3) 0.006(3) -0.004(3)
C26 0.034(4) 0.033(4) 0.042(5) 0.007(4) 0.010(4) -0.006(3)
C27 0.028(4) 0.043(5) 0.048(5) 0.001(4) 0.011(4) 0.005(4)
C28 0.024(3) 0.025(4) 0.031(4) -0.001(3) 0.005(3) -0.001(3)
C29 0.047(5) 0.021(4) 0.080(7) 0.008(4) 0.027(5) 0.000(4)
C30 0.032(4) 0.038(4) 0.028(4) 0.008(3) 0.005(3) 0.001(3)
C31 0.014(3) 0.012(3) 0.015(3) 0.000(2) 0.000(2) -0.001(2)
C32 0.015(3) 0.013(3) 0.014(3) 0.000(2) 0.001(2) -0.001(2)
C33 0.026(3) 0.017(3) 0.019(3) 0.004(2) 0.006(3) 0.005(3)
C34 0.030(4) 0.017(3) 0.030(4) 0.001(3) 0.014(3) 0.009(3)
C35 0.026(3) 0.020(3) 0.017(3) 0.001(2) 0.009(3) 0.001(3)
C36 0.017(3) 0.015(3) 0.014(3) 0.001(2) 0.000(2) -0.002(2)
C37 0.016(3) 0.010(3) 0.014(3) 0.003(2) 0.001(2) 0.003(2)
C38 0.016(3) 0.018(3) 0.021(3) 0.002(2) 0.000(2) 0.001(2)
C39 0.018(3) 0.029(4) 0.027(4) 0.005(3) 0.007(3) -0.002(3)
C40 0.029(4) 0.034(4) 0.021(3) 0.002(3) 0.012(3) 0.002(3)
C41 0.028(4) 0.024(3) 0.017(3) -0.004(3) 0.004(3) -0.001(3)
C42 0.017(3) 0.014(3) 0.017(3) 0.002(2) 0.001(2) 0.001(2)
C43 0.021(3) 0.021(3) 0.023(3) 0.000(3) -0.004(3) -0.003(3)
C44 0.022(4) 0.031(4) 0.052(5) -0.008(4) -0.009(3) -0.003(3)
C45 0.037(4) 0.028(4) 0.035(4) -0.010(3) -0.009(3) 0.003(3)
C46 0.019(3) 0.021(3) 0.017(3) -0.001(2) -0.001(2) -0.004(3)
C47 0.031(4) 0.029(4) 0.034(4) -0.009(3) -0.005(3) -0.007(3)
C48 0.020(3) 0.032(4) 0.045(5) 0.010(3) -0.003(3) 0.001(3)
C49 0.017(3) 0.015(3) 0.015(3) 0.002(2) 0.007(2) 0.003(2)
C50 0.017(3) 0.018(3) 0.021(3) -0.001(2) 0.006(2) 0.000(2)
C51 0.030(4) 0.016(3) 0.028(4) 0.000(3) 0.012(3) -0.002(3)
C52 0.039(4) 0.018(3) 0.023(3) 0.006(3) 0.014(3) 0.004(3)
C53 0.034(4) 0.026(4) 0.013(3) 0.003(3) 0.004(3) 0.006(3)
C54 0.020(3) 0.022(3) 0.016(3) 0.001(2) 0.004(2) 0.001(2)
C55 0.025(3) 0.023(3) 0.028(4) -0.002(3) 0.000(3) -0.007(3)
C56 0.029(4) 0.036(5) 0.063(6) -0.012(4) -0.010(4) 0.003(4)
C57 0.031(4) 0.032(4) 0.038(4) -0.009(3) 0.004(3) -0.004(3)
C58 0.029(4) 0.037(4) 0.021(3) 0.002(3) 0.000(3) -0.011(3)
C59 0.047(5) 0.030(4) 0.041(5) -0.006(4) -0.006(4) -0.013(4)
C60 0.030(4) 0.069(7) 0.030(4) -0.004(4) -0.006(3) -0.007(4)
C71 0.055(6) 0.053(6) 0.079(8) 0.021(6) 0.024(6) -0.002(5)
C72 0.053(6) 0.076(8) 0.057(6) 0.020(6) 0.025(5) 0.017(6)
C73 0.054(6) 0.066(7) 0.050(6) 0.008(5) 0.014(5) 0.003(5)
C74 0.051(6) 0.049(6) 0.051(6) 0.007(5) 0.010(5) 0.001(5)
C75 0.054(7) 0.076(8) 0.065(7) 0.010(6) 0.008(6) 0.001(6)
C76 0.066(7) 0.068(8) 0.064(7) 0.005(6) 0.021(6) 0.002(6)

loop_
_atom_type_symbol
_atom_type_description
_atom_type_scat_dispersion_real
_atom_type_scat_dispersion_imag
_atom_type_scat_source
C C 0.0033 0.0016 'International Tables Vol C Tables 4.2.6.8 and 6.1.1.4'
H H 0.0000 0.0000 'International Tables Vol C Tables 4.2.6.8 and 6.1.1.4'
Sn Sn -0.6537 1.4246 'International Tables Vol C Tables 4.2.6.8 and 6.1.1.4'

loop_
_geom_angle_atom_site_label_1
_geom_angle_atom_site_label_2
_geom_angle_atom_site_label_3
_geom_angle
C1 Sn1 Sn4B 129.1(2)
C1 Sn1 Sn5B 129.1(2)
Sn4B Sn1 Sn5B 65.9(2)
C1 Sn1 Sn4C 128.3(3)
Sn4B Sn1 Sn4C 10.3(3)
Sn5B Sn1 Sn4C 74.7(3)
C1 Sn1 Sn7 119.33(17)
Sn4B Sn1 Sn7 110.90(16)
Sn5B Sn1 Sn7 79.91(15)
Sn4C Sn1 Sn7 108.9(2)
C1 Sn1 Sn3C 122.7(3)
Sn4B Sn1 Sn3C 72.1(5)
Sn5B Sn1 Sn3C 108.2(3)
Sn4C Sn1 Sn3C 63.1(5)
Sn7 Sn1 Sn3C 64.4(4)
C1 Sn1 Sn7C 119.8(3)
Sn4B Sn1 Sn7C 108.9(3)
Sn5B Sn1 Sn7C 85.4(3)
Sn4C Sn1 Sn7C 105.6(3)
Sn7 Sn1 Sn7C 7.7(3)
Sn3C Sn1 Sn7C 57.2(5)
C1 Sn1 Sn3 122.96(16)
Sn4B Sn1 Sn3 75.21(19)
Sn5B Sn1 Sn3 107.70(12)
Sn4C Sn1 Sn3 66.5(2)
Sn7 Sn1 Sn3 60.44(5)
Sn3C Sn1 Sn3 4.1(5)
Sn7C Sn1 Sn3 53.2(3)
C1 Sn1 Sn3B 122.4(2)
Sn4B Sn1 Sn3B 61.7(3)
Sn5B Sn1 Sn3B 107.52(19)
Sn4C Sn1 Sn3B 52.2(3)
Sn7 Sn1 Sn3B 76.1(2)
Sn3C Sn1 Sn3B 12.5(5)
Sn7C Sn1 Sn3B 69.1(3)
Sn3 Sn1 Sn3B 16.6(2)
C1 Sn1 Sn5C 129.3(2)
Sn4B Sn1 Sn5C 48.6(2)
Sn5B Sn1 Sn5C 19.2(2)
Sn4C Sn1 Sn5C 58.2(3)
Sn7 Sn1 Sn5C 95.05(16)
Sn3C Sn1 Sn5C 104.9(3)
Sn7C Sn1 Sn5C 99.3(3)
Sn3 Sn1 Sn5C 105.82(13)
Sn3B Sn1 Sn5C 100.2(2)
C1 Sn1 Sn4 126.08(16)
Sn4B Sn1 Sn4 19.36(18)
Sn5B Sn1 Sn4 82.84(16)
Sn4C Sn1 Sn4 9.1(2)
Sn7 Sn1 Sn4 106.98(3)
Sn3C Sn1 Sn4 55.6(5)
Sn7C Sn1 Sn4 102.6(2)
Sn3 Sn1 Sn4 59.17(5)
Sn3B Sn1 Sn4 44.1(2)
Sn5C Sn1 Sn4 66.98(17)
C1 Sn1 Sn6 122.75(16)
Sn4B Sn1 Sn6 89.29(18)
Sn5B Sn1 Sn6 26.01(17)
Sn4C Sn1 Sn6 96.8(2)
Sn7 Sn1 Sn6 59.00(3)
Sn3C Sn1 Sn6 107.5(3)
Sn7C Sn1 Sn6 65.8(3)
Sn3 Sn1 Sn6 105.17(4)
Sn3B Sn1 Sn6 112.62(15)
Sn5C Sn1 Sn6 45.13(18)
Sn4 Sn1 Sn6 103.56(3)
C31 Sn2 Sn5B 129.0(2)
C31 Sn2 Sn4B 127.7(2)
Sn5B Sn2 Sn4B 66.9(2)
C31 Sn2 Sn5C 127.0(2)
Sn5B Sn2 Sn5C 20.1(2)
Sn4B Sn2 Sn5C 49.8(2)
C31 Sn2 Sn4C 125.5(2)
Sn5B Sn2 Sn4C 76.4(3)
Sn4B Sn2 Sn4C 10.3(3)
Sn5C Sn2 Sn4C 59.9(3)
C31 Sn2 Sn3 118.71(16)
Sn5B Sn2 Sn3 112.20(13)
Sn4B Sn2 Sn3 75.87(19)
Sn5C Sn2 Sn3 111.08(14)
Sn4C Sn2 Sn3 67.4(2)
C31 Sn2 Sn6C 124.7(2)
Sn5B Sn2 Sn6C 38.2(3)
Sn4B Sn2 Sn6C 97.4(2)
Sn5C Sn2 Sn6C 57.9(3)
Sn4C Sn2 Sn6C 104.3(3)
Sn3 Sn2 Sn6C 100.13(19)
C31 Sn2 Sn3C 119.5(3)
Sn5B Sn2 Sn3C 111.5(3)
Sn4B Sn2 Sn3C 72.1(5)
Sn5C Sn2 Sn3C 108.9(3)
Sn4C Sn2 Sn3C 63.4(4)
Sn3 Sn2 Sn3C 4.2(5)
Sn6C Sn2 Sn3C 102.1(4)
C31 Sn2 Sn6B 122.1(2)
Sn5B Sn2 Sn6B 56.3(3)
Sn4B Sn2 Sn6B 107.7(2)
Sn5C Sn2 Sn6B 75.5(3)
Sn4C Sn2 Sn6B 112.0(3)
Sn3 Sn2 Sn6B 87.19(19)
Sn6C Sn2 Sn6B 18.9(2)
Sn3C Sn2 Sn6B 90.0(5)
C31 Sn2 Sn7C 120.4(3)
Sn5B Sn2 Sn7C 87.3(3)
Sn4B Sn2 Sn7C 108.5(3)
Sn5C Sn2 Sn7C 102.5(3)
Sn4C Sn2 Sn7C 105.9(3)
Sn3 Sn2 Sn7C 53.8(3)
Sn6C Sn2 Sn7C 54.7(3)
Sn3C Sn2 Sn7C 57.4(6)
Sn6B Sn2 Sn7C 37.0(3)
C31 Sn2 Sn7 121.91(15)
Sn5B Sn2 Sn7 80.76(15)
Sn4B Sn2 Sn7 109.12(16)
Sn5C Sn2 Sn7 97.01(16)
Sn4C Sn2 Sn7 107.95(19)
Sn3 Sn2 Sn7 60.61(5)
Sn6C Sn2 Sn7 47.2(2)
Sn3C Sn2 Sn7 64.1(5)
Sn6B Sn2 Sn7 29.3(2)
Sn7C Sn2 Sn7 7.7(3)
C31 Sn2 Sn6 126.32(16)
Sn5B Sn2 Sn6 26.13(17)
Sn4B Sn2 Sn6 88.81(17)
Sn5C Sn2 Sn6 46.10(18)
Sn4C Sn2 Sn6 96.8(2)
Sn3 Sn2 Sn6 106.49(4)
Sn6C Sn2 Sn6 12.2(2)
Sn3C Sn2 Sn6 107.8(3)
Sn6B Sn2 Sn6 31.0(2)
Sn7C Sn2 Sn6 65.8(3)
Sn7 Sn2 Sn6 58.45(3)
Sn2 Sn3 Sn4 61.56(4)
Sn2 Sn3 Sn7 60.65(4)
Sn4 Sn3 Sn7 107.02(5)
Sn2 Sn3 Sn1 67.97(3)
Sn4 Sn3 Sn1 60.63(4)
Sn7 Sn3 Sn1 59.02(4)
Sn5 Sn4 Sn3 108.68(4)
Sn5 Sn4 Sn1 62.33(2)
Sn3 Sn4 Sn1 60.20(4)
Sn5 Sn4 Sn2 62.22(3)
Sn3 Sn4 Sn2 58.77(4)
Sn1 Sn4 Sn2 66.75(2)
Sn4 Sn5 Sn6 107.78(3)
Sn4 Sn5 Sn1 60.16(3)
Sn6 Sn5 Sn1 60.17(2)
Sn4 Sn5 Sn2 60.39(3)
Sn6 Sn5 Sn2 60.30(2)
Sn1 Sn5 Sn2 65.327(18)
Sn5 Sn6 Sn7 109.28(4)
Sn5 Sn6 Sn1 62.30(2)
Sn7 Sn6 Sn1 59.49(3)
Sn5 Sn6 Sn2 62.25(2)
Sn7 Sn6 Sn2 60.40(3)
Sn1 Sn6 Sn2 66.78(2)
Sn6 Sn7 Sn1 61.51(3)
Sn6 Sn7 Sn3 107.14(5)
Sn1 Sn7 Sn3 60.54(4)
Sn6 Sn7 Sn2 61.15(3)
Sn1 Sn7 Sn2 67.82(3)
Sn3 Sn7 Sn2 58.74(4)
Sn7B Sn3B Sn4B 107.2(3)
Sn7B Sn3B Sn1 64.6(3)
Sn4B Sn3B Sn1 56.5(2)
Sn7B Sn3B Sn2 63.7(2)
Sn4B Sn3B Sn2 56.6(2)
Sn1 Sn3B Sn2 66.72(14)
Sn1 Sn4B Sn2 71.20(16)
Sn1 Sn4B Sn3B 61.8(2)
Sn2 Sn4B Sn3B 62.3(2)
Sn1 Sn4B Sn5B 57.50(17)
Sn2 Sn4B Sn5B 55.13(17)
Sn3B Sn4B Sn5B 101.7(3)
Sn6B Sn5B Sn2 65.8(2)
Sn6B Sn5B Sn1 66.4(2)
Sn2 Sn5B Sn1 72.10(13)
Sn6B Sn5B Sn4B 108.0(3)
Sn2 Sn5B Sn4B 57.9(2)
Sn1 Sn5B Sn4B 56.6(2)
Sn7B Sn6B Sn5B 111.0(3)
Sn7B Sn6B Sn2 65.4(2)
Sn5B Sn6B Sn2 57.9(2)
Sn7B Sn6B Sn1 64.6(2)
Sn5B Sn6B Sn1 59.2(2)
Sn2 Sn6B Sn1 66.63(15)
Sn6B Sn7B Sn3B 112.0(3)
Sn6B Sn7B Sn2 61.5(2)
Sn3B Sn7B Sn2 61.9(2)
Sn6B Sn7B Sn1 63.1(2)
Sn3B Sn7B Sn1 61.0(2)
Sn2 Sn7B Sn1 64.91(14)
Sn7C Sn3C Sn2 61.8(4)
Sn7C Sn3C Sn1 61.7(4)
Sn2 Sn3C Sn1 68.0(2)
Sn7C Sn3C Sn4C 104.6(4)
Sn2 Sn3C Sn4C 57.3(3)
Sn1 Sn3C Sn4C 57.4(3)
Sn5C Sn4C Sn2 59.5(2)
Sn5C Sn4C Sn1 62.6(2)
Sn2 Sn4C Sn1 69.66(17)
Sn5C Sn4C Sn3C 105.4(4)
Sn2 Sn4C Sn3C 59.2(3)
Sn1 Sn4C Sn3C 59.5(3)
Sn6C Sn5C Sn2 62.5(2)
Sn6C Sn5C Sn4C 108.3(3)
Sn2 Sn5C Sn4C 60.6(2)
Sn6C Sn5C Sn1 62.1(2)
Sn2 Sn5C Sn1 68.72(13)
Sn4C Sn5C Sn1 59.2(2)
Sn7C Sn6C Sn5C 110.8(4)
Sn7C Sn6C Sn2 63.3(3)
Sn5C Sn6C Sn2 59.6(2)
Sn7C Sn6C Sn1 62.6(3)
Sn5C Sn6C Sn1 62.0(2)
Sn2 Sn6C Sn1 67.61(15)
Sn6C Sn7C Sn3C 110.7(4)
Sn6C Sn7C Sn2 61.9(3)
Sn3C Sn7C Sn2 60.8(4)
Sn6C Sn7C Sn1 63.3(3)
Sn3C Sn7C Sn1 61.1(4)
Sn2 Sn7C Sn1 67.39(18)
C6 C1 C2 119.1(6)
C6 C1 Sn1 121.4(5)
C2 C1 Sn1 119.5(4)
C3 C2 C1 120.0(6)
C3 C2 C7 119.2(6)
C1 C2 C7 120.7(6)
C4 C3 C2 120.5(6)
C4 C3 H3 119.7
C2 C3 H3 119.7
C5 C4 C3 119.4(6)
C5 C4 H4 120.3
C3 C4 H4 120.3
C4 C5 C6 121.7(6)
C4 C5 H5 119.2
C6 C5 H5 119.2
C5 C6 C1 119.2(6)
C5 C6 C19 117.4(6)
C1 C6 C19 123.4(6)
C8 C7 C12 120.8(6)
C8 C7 C2 119.1(6)
C12 C7 C2 120.1(6)
C9 C8 C7 118.0(7)
C9 C8 C13 121.2(7)
C7 C8 C13 120.6(6)
C10 C9 C8 121.3(7)
C10 C9 H9 119.3
C8 C9 H9 119.3
C11 C10 C9 120.5(7)
C11 C10 H10 119.8
C9 C10 H10 119.8
C10 C11 C12 120.9(8)
C10 C11 H11 119.6
C12 C11 H11 119.6
C11 C12 C7 118.4(7)
C11 C12 C16 119.1(7)
C7 C12 C16 122.4(6)
C8 C13 C14 113.6(7)
C8 C13 C15 111.0(6)
C14 C13 C15 108.6(6)
C8 C13 H13 107.8
C14 C13 H13 107.8
C15 C13 H13 107.8
C13 C14 H14A 109.5
C13 C14 H14B 109.5
H14A C14 H14B 109.5
C13 C14 H14C 109.5
H14A C14 H14C 109.5
H14B C14 H14C 109.5
C13 C15 H15A 109.5
C13 C15 H15B 109.5
H15A C15 H15B 109.5
C13 C15 H15C 109.5
H15A C15 H15C 109.5
H15B C15 H15C 109.5
C17 C16 C12 113.7(7)
C17 C16 C18 110.5(9)
C12 C16 C18 108.7(7)
C17 C16 H16 107.9
C12 C16 H16 107.9
C18 C16 H16 107.9
C16 C17 H17A 109.5
C16 C17 H17B 109.5
H17A C17 H17B 109.5
C16 C17 H17C 109.5
H17A C17 H17C 109.5
H17B C17 H17C 109.5
C16 C18 H18A 109.5
C16 C18 H18B 109.5
H18A C18 H18B 109.5
C16 C18 H18C 109.5
H18A C18 H18C 109.5
H18B C18 H18C 109.5
C24 C19 C20 120.6(6)
C24 C19 C6 121.3(6)
C20 C19 C6 118.0(6)
C21 C20 C19 118.4(6)
C21 C20 C25 119.8(6)
C19 C20 C25 121.7(6)
C22 C21 C20 120.9(6)
C22 C21 H21 119.6
C20 C21 H21 119.6
C23 C22 C21 120.2(7)
C23 C22 H22 119.9
C21 C22 H22 119.9
C22 C23 C24 121.3(7)
C22 C23 H23 119.3
C24 C23 H23 119.3
C23 C24 C19 118.6(6)
C23 C24 C28 119.6(6)
C19 C24 C28 121.7(6)
C20 C25 C26 113.0(6)
C20 C25 C27 109.7(6)
C26 C25 C27 109.6(6)
C20 C25 H25 108.1
C26 C25 H25 108.1
C27 C25 H25 108.1
C25 C26 H26A 109.5
C25 C26 H26B 109.5
H26A C26 H26B 109.5
C25 C26 H26C 109.5
H26A C26 H26C 109.5
H26B C26 H26C 109.5
C25 C27 H27A 109.5
C25 C27 H27B 109.5
H27A C27 H27B 109.5
C25 C27 H27C 109.5
H27A C27 H27C 109.5
H27B C27 H27C 109.5
C29 C28 C24 110.6(6)
C29 C28 C30 108.2(7)
C24 C28 C30 113.8(6)
C29 C28 H28 108.0
C24 C28 H28 108.0
C30 C28 H28 108.0
C28 C29 H29A 109.5
C28 C29 H29B 109.5
H29A C29 H29B 109.5
C28 C29 H29C 109.5
H29A C29 H29C 109.5
H29B C29 H29C 109.5
C28 C30 H30A 109.5
C28 C30 H30B 109.5
H30A C30 H30B 109.5
C28 C30 H30C 109.5
H30A C30 H30C 109.5
H30B C30 H30C 109.5
C32 C31 C36 119.0(5)
C32 C31 Sn2 119.5(4)
C36 C31 Sn2 121.5(4)
C33 C32 C31 119.8(6)
C33 C32 C37 118.1(5)
C31 C32 C37 122.0(5)
C34 C33 C32 121.1(6)
C34 C33 H33 119.4
C32 C33 H33 119.4
C35 C34 C33 119.1(6)
C35 C34 H34 120.5
C33 C34 H34 120.5
C34 C35 C36 121.9(6)
C34 C35 H35 119.1
C36 C35 H35 119.1
C35 C36 C31 119.2(6)
C35 C36 C49 116.8(5)
C31 C36 C49 124.0(5)
C42 C37 C38 120.9(6)
C42 C37 C32 119.3(5)
C38 C37 C32 119.8(5)
C39 C38 C37 118.6(6)
C39 C38 C43 120.3(6)
C37 C38 C43 121.0(6)
C40 C39 C38 120.5(6)
C40 C39 H39 119.7
C38 C39 H39 119.7
C39 C40 C41 120.4(6)
C39 C40 H40 119.8
C41 C40 H40 119.8
C40 C41 C42 121.2(6)
C40 C41 H41 119.4
C42 C41 H41 119.4
C41 C42 C37 118.4(6)
C41 C42 C46 120.7(6)
C37 C42 C46 120.8(6)
C44 C43 C45 108.8(6)
C44 C43 C38 112.9(6)
C45 C43 C38 110.7(6)
C44 C43 H43 108.1
C45 C43 H43 108.1
C38 C43 H43 108.1
C43 C44 H44A 109.5
C43 C44 H44B 109.5
H44A C44 H44B 109.5
C43 C44 H44C 109.5
H44A C44 H44C 109.5
H44B C44 H44C 109.5
C43 C45 H45A 109.5
C43 C45 H45B 109.5
H45A C45 H45B 109.5
C43 C45 H45C 109.5
H45A C45 H45C 109.5
H45B C45 H45C 109.5
C47 C46 C42 113.8(6)
C47 C46 C48 109.4(6)
C42 C46 C48 110.4(6)
C47 C46 H46 107.7
C42 C46 H46 107.7
C48 C46 H46 107.7
C46 C47 H47A 109.5
C46 C47 H47B 109.5
H47A C47 H47B 109.5
C46 C47 H47C 109.5
H47A C47 H47C 109.5
H47B C47 H47C 109.5
C46 C48 H48A 109.5
C46 C48 H48B 109.5
H48A C48 H48B 109.5
C46 C48 H48C 109.5
H48A C48 H48C 109.5
H48B C48 H48C 109.5
C50 C49 C54 120.5(6)
C50 C49 C36 119.1(5)
C54 C49 C36 120.1(6)
C51 C50 C49 118.6(6)
C51 C50 C55 120.0(6)
C49 C50 C55 121.3(6)
C52 C51 C50 121.0(6)
C52 C51 H51 119.5
C50 C51 H51 119.5
C53 C52 C51 120.0(6)
C53 C52 H52 120.0
C51 C52 H52 120.0
C52 C53 C54 121.5(6)
C52 C53 H53 119.3
C54 C53 H53 119.3
C53 C54 C49 118.4(6)
C53 C54 C58 120.6(6)
C49 C54 C58 121.1(6)
C57 C55 C50 112.8(6)
C57 C55 C56 109.4(6)
C50 C55 C56 110.0(6)
C57 C55 H55 108.2
C50 C55 H55 108.2
C56 C55 H55 108.2
C55 C56 H56A 109.5
C55 C56 H56B 109.5
H56A C56 H56B 109.5
C55 C56 H56C 109.5
H56A C56 H56C 109.5
H56B C56 H56C 109.5
C55 C57 H57A 109.5
C55 C57 H57B 109.5
H57A C57 H57B 109.5
C55 C57 H57C 109.5
H57A C57 H57C 109.5
H57B C57 H57C 109.5
C54 C58 C59 111.3(6)
C54 C58 C60 113.5(7)
C59 C58 C60 109.2(7)
C54 C58 H58 107.5
C59 C58 H58 107.5
C60 C58 H58 107.5
C58 C59 H59A 109.5
C58 C59 H59B 109.5
H59A C59 H59B 109.5
C58 C59 H59C 109.5
H59A C59 H59C 109.5
H59B C59 H59C 109.5
C58 C60 H60A 109.5
C58 C60 H60B 109.5
H60A C60 H60B 109.5
C58 C60 H60C 109.5
H60A C60 H60C 109.5
H60B C60 H60C 109.5
C72 C71 H71A 109.5
C72 C71 H71B 109.5
H71A C71 H71B 109.5
C72 C71 H71C 109.5
H71A C71 H71C 109.5
H71B C71 H71C 109.5
C71 C72 C73 116.9(10)
C71 C72 H72A 108.1
C73 C72 H72A 108.1
C71 C72 H72B 108.1
C73 C72 H72B 108.1
H72A C72 H72B 107.3
C74 C73 C72 113.0(9)
C74 C73 H73A 109.0
C72 C73 H73A 109.0
C74 C73 H73B 109.0
C72 C73 H73B 109.0
H73A C73 H73B 107.8
C75 C74 C73 114.4(9)
C75 C74 H74A 108.7
C73 C74 H74A 108.7
C75 C74 H74B 108.7
C73 C74 H74B 108.7
H74A C74 H74B 107.6
C74 C75 C76 115.2(11)
C74 C75 H75A 108.5
C76 C75 H75A 108.5
C74 C75 H75B 108.5
C76 C75 H75B 108.5
H75A C75 H75B 107.5
C75 C76 H76A 109.5
C75 C76 H76B 109.5
H76A C76 H76B 109.5
C75 C76 H76C 109.5
H76A C76 H76C 109.5
H76B C76 H76C 109.5

loop_
_geom_bond_atom_site_label_1
_geom_bond_atom_site_label_2
_geom_bond_distance
Sn1 C1 2.190(6)
Sn1 Sn4B 2.849(7)
Sn1 Sn5B 2.877(6)
Sn1 Sn4C 2.918(9)
Sn1 Sn7 2.9598(13)
Sn1 Sn3C 2.984(12)
Sn1 Sn7C 3.001(10)
Sn1 Sn3 3.0058(14)
Sn1 Sn3B 3.011(7)
Sn1 Sn5C 3.015(6)
Sn1 Sn4 3.0186(10)
Sn1 Sn6 3.0194(9)
Sn2 C31 2.181(6)
Sn2 Sn5B 2.776(5)
Sn2 Sn4B 2.867(7)
Sn2 Sn5C 2.878(6)
Sn2 Sn4C 2.908(9)
Sn2 Sn3 2.9464(14)
Sn2 Sn6C 2.960(7)
Sn2 Sn3C 2.968(12)
Sn2 Sn6B 2.986(8)
Sn2 Sn7C 2.997(10)
Sn2 Sn7 3.0044(12)
Sn2 Sn6 3.0263(9)
Sn3 Sn4 2.974(2)
Sn3 Sn7 3.003(2)
Sn4 Sn5 2.9354(13)
Sn5 Sn6 2.9365(14)
Sn6 Sn7 2.9446(16)
Sn3B Sn7B 2.802(14)
Sn3B Sn4B 3.009(12)
Sn4B Sn5B 3.113(11)
Sn5B Sn6B 2.724(12)
Sn6B Sn7B 2.721(14)
Sn3C Sn7C 2.87(3)
Sn3C Sn4C 3.089(19)
Sn4C Sn5C 2.888(12)
Sn5C Sn6C 2.828(12)
Sn6C Sn7C 2.739(15)
C1 C6 1.409(9)
C1 C2 1.410(9)
C2 C3 1.401(9)
C2 C7 1.505(9)
C3 C4 1.386(10)
C3 H3 0.9500
C4 C5 1.382(10)
C4 H4 0.9500
C5 C6 1.397(9)
C5 H5 0.9500
C6 C19 1.507(9)
C7 C8 1.410(9)
C7 C12 1.412(9)
C8 C9 1.392(10)
C8 C13 1.517(10)
C9 C10 1.381(12)
C9 H9 0.9500
C10 C11 1.367(13)
C10 H10 0.9500
C11 C12 1.399(10)
C11 H11 0.9500
C12 C16 1.519(11)
C13 C14 1.522(11)
C13 C15 1.536(10)
C13 H13 1.0000
C14 H14A 0.9800
C14 H14B 0.9800
C14 H14C 0.9800
C15 H15A 0.9800
C15 H15B 0.9800
C15 H15C 0.9800
C16 C17 1.508(12)
C16 C18 1.536(12)
C16 H16 1.0000
C17 H17A 0.9800
C17 H17B 0.9800
C17 H17C 0.9800
C18 H18A 0.9800
C18 H18B 0.9800
C18 H18C 0.9800
C19 C24 1.406(9)
C19 C20 1.415(9)
C20 C21 1.398(9)
C20 C25 1.520(10)
C21 C22 1.382(11)
C21 H21 0.9500
C22 C23 1.378(10)
C22 H22 0.9500
C23 C24 1.391(9)
C23 H23 0.9500
C24 C28 1.529(9)
C25 C26 1.523(10)
C25 C27 1.541(11)
C25 H25 1.0000
C26 H26A 0.9800
C26 H26B 0.9800
C26 H26C 0.9800
C27 H27A 0.9800
C27 H27B 0.9800
C27 H27C 0.9800
C28 C29 1.528(11)
C28 C30 1.535(10)
C28 H28 1.0000
C29 H29A 0.9800
C29 H29B 0.9800
C29 H29C 0.9800
C30 H30A 0.9800
C30 H30B 0.9800
C30 H30C 0.9800
C31 C32 1.406(8)
C31 C36 1.413(8)
C32 C33 1.396(9)
C32 C37 1.503(8)
C33 C34 1.382(9)
C33 H33 0.9500
C34 C35 1.378(9)
C34 H34 0.9500
C35 C36 1.392(9)
C35 H35 0.9500
C36 C49 1.500(8)
C37 C42 1.398(8)
C37 C38 1.411(9)
C38 C39 1.396(9)
C38 C43 1.535(9)
C39 C40 1.378(10)
C39 H39 0.9500
C40 C41 1.379(10)
C40 H40 0.9500
C41 C42 1.393(9)
C41 H41 0.9500
C42 C46 1.529(9)
C43 C44 1.523(10)
C43 C45 1.529(10)
C43 H43 1.0000
C44 H44A 0.9800
C44 H44B 0.9800
C44 H44C 0.9800
C45 H45A 0.9800
C45 H45B 0.9800
C45 H45C 0.9800
C46 C47 1.527(10)
C46 C48 1.529(10)
C46 H46 1.0000
C47 H47A 0.9800
C47 H47B 0.9800
C47 H47C 0.9800
C48 H48A 0.9800
C48 H48B 0.9800
C48 H48C 0.9800
C49 C50 1.408(9)
C49 C54 1.421(9)
C50 C51 1.398(9)
C50 C55 1.524(9)
C51 C52 1.385(10)
C51 H51 0.9500
C52 C53 1.379(10)
C52 H52 0.9500
C53 C54 1.389(9)
C53 H53 0.9500
C54 C58 1.519(10)
C55 C57 1.523(10)
C55 C56 1.541(11)
C55 H55 1.0000
C56 H56A 0.9800
C56 H56B 0.9800
C56 H56C 0.9800
C57 H57A 0.9800
C57 H57B 0.9800
C57 H57C 0.9800
C58 C59 1.519(12)
C58 C60 1.541(11)
C58 H58 1.0000
C59 H59A 0.9800
C59 H59B 0.9800
C59 H59C 0.9800
C60 H60A 0.9800
C60 H60B 0.9800
C60 H60C 0.9800
C71 C72 1.502(17)
C71 H71A 0.9800
C71 H71B 0.9800
C71 H71C 0.9800
C72 C73 1.523(15)
C72 H72A 0.9900
C72 H72B 0.9900
C73 C74 1.515(15)
C73 H73A 0.9900
C73 H73B 0.9900
C74 C75 1.487(15)
C74 H74A 0.9900
C74 H74B 0.9900
C75 C76 1.508(17)
C75 H75A 0.9900
C75 H75B 0.9900
C76 H76A 0.9800
C76 H76B 0.9800
C76 H76C 0.9800
